data_1502152
loop_
_publ_author_name
'Meza-Avi\~na, Maria Elena'
'Patel, Mudita Kishor'
'Lee, Cylivia B.'
'Dietz, Thomas J.'
'Croatt, Mitchell P.'

_publ_section_title
;
 Selective formation of 1,5-substituted sulfonyl triazoles using
 acetylides and sulfonyl azides.
;
_journal_issue 12
_journal_name_full 'Organic letters'
_journal_page_first 2984
_journal_page_last 2987
_journal_paper_doi 10.1021/ol200696q
_journal_volume 13
_journal_year 2011
_chemical_formula_sum 'C14 H19 N3 O2 S'
_chemical_formula_weight 293.38
_chemical_name_systematic
; 
 ? 
;
_space_group_IT_number 2
_symmetry_cell_setting triclinic
_symmetry_space_group_name_Hall '-P 1'
_symmetry_space_group_name_H-M 'P -1'
_atom_sites_solution_hydrogens geom
_atom_sites_solution_primary direct
_atom_sites_solution_secondary difmap
_audit_creation_method SHELXTL
_cell_angle_alpha 101.0180(10)
_cell_angle_beta 99.4410(10)
_cell_angle_gamma 93.0820(10)
_cell_formula_units_Z 2
_cell_length_a 8.1392(10)
_cell_length_b 9.2199(11)
_cell_length_c 10.1987(12)
_cell_measurement_reflns_used 4441
_cell_measurement_temperature 193(2)
_cell_measurement_theta_max 29.99
_cell_measurement_theta_min 3.85
_cell_volume 738.19(15)
_computing_cell_refinement 'Bruker SAINT'
_computing_data_collection 'Bruker SMART'
_computing_data_reduction 'Bruker SAINT'
_computing_molecular_graphics 'Bruker SHELXTL'
_computing_publication_material 'Bruker SHELXTL'
_computing_structure_refinement 'Bruker SHELXTL'
_computing_structure_solution 'Bruker SHELXTL'
_diffrn_ambient_temperature 193(2)
_diffrn_measured_fraction_theta_full 0.975
_diffrn_measured_fraction_theta_max 0.975
_diffrn_measurement_device_type 'Bruker APEX CCD'
_diffrn_measurement_method '\w scans'
_diffrn_radiation_monochromator graphite
_diffrn_radiation_source 'fine-focus sealed tube'
_diffrn_radiation_type MoK\a
_diffrn_radiation_wavelength 0.71073
_diffrn_reflns_av_R_equivalents 0.0212
_diffrn_reflns_av_sigmaI/netI 0.0283
_diffrn_reflns_limit_h_max 11
_diffrn_reflns_limit_h_min -11
_diffrn_reflns_limit_k_max 12
_diffrn_reflns_limit_k_min -12
_diffrn_reflns_limit_l_max 13
_diffrn_reflns_limit_l_min -13
_diffrn_reflns_number 7904
_diffrn_reflns_theta_full 29.35
_diffrn_reflns_theta_max 29.35
_diffrn_reflns_theta_min 3.85
_exptl_absorpt_coefficient_mu 0.225
_exptl_absorpt_correction_T_max 0.9823
_exptl_absorpt_correction_T_min 0.9057
_exptl_absorpt_correction_type multi-scan
_exptl_absorpt_process_details
;
 Data were corrected for scaling and absorption effects
 using the  multi-scan technique (SADABS) Sheldrick, G. M. (2008).  
;
_exptl_crystal_colour colourless
_exptl_crystal_density_diffrn 1.320
_exptl_crystal_density_method 'not measured'
_exptl_crystal_description parallelepiped
_exptl_crystal_F_000 312
_exptl_crystal_size_max 0.45
_exptl_crystal_size_mid 0.15
_exptl_crystal_size_min 0.08
_refine_diff_density_max 0.484
_refine_diff_density_min -0.328
_refine_diff_density_rms 0.060
_refine_ls_extinction_method none
_refine_ls_goodness_of_fit_ref 1.040
_refine_ls_hydrogen_treatment constr
_refine_ls_matrix_type full
_refine_ls_number_parameters 183
_refine_ls_number_reflns 3960
_refine_ls_number_restraints 0
_refine_ls_restrained_S_all 1.040
_refine_ls_R_factor_all 0.0440
_refine_ls_R_factor_gt 0.0411
_refine_ls_shift/su_max 0.003
_refine_ls_shift/su_mean 0.000
_refine_ls_structure_factor_coef Fsqd
_refine_ls_weighting_details 'calc w=1/[\s^2^(Fo^2^)+(0.0683P)^2^+0.1676P] where P=(Fo^2^+2Fc^2^)/3'
_refine_ls_weighting_scheme calc
_refine_ls_wR_factor_gt 0.1115
_refine_ls_wR_factor_ref 0.1146
_reflns_number_gt 3638
_reflns_number_total 3960
_reflns_threshold_expression >2sigma(I)
_cod_data_source_file ol200696q_si_002.cif
_cod_data_source_block a43r
_cod_depositor_comments
;
The following automatic conversions were performed:

'_symmetry_cell_setting' value 'Triclinic' changed to 'triclinic'
according to /home/saulius/struct/CIF-dictionaries/cif_core.dic
dictionary named 'cif_core.dic' version 2.4.1 from 2010-06-29.

Automatic conversion script
Id: cif_fix_values 1715 2011-07-08 13:25:40Z adriana 
;
_cod_original_sg_symbol_H-M P-1
_cod_database_code 1502152

loop_
_symmetry_equiv_pos_as_xyz
'x, y, z'
'-x, -y, -z'

loop_
_atom_site_label
_atom_site_type_symbol
_atom_site_fract_x
_atom_site_fract_y
_atom_site_fract_z
_atom_site_U_iso_or_equiv
_atom_site_adp_type
_atom_site_occupancy
_atom_site_symmetry_multiplicity
_atom_site_calc_flag
_atom_site_refinement_flags
S1 S 0.14177(3) 0.53384(3) 0.84391(3) 0.02557(10) Uani 1 1 d .
O1 O 0.00481(11) 0.61938(11) 0.81595(10) 0.0351(2) Uani 1 1 d .
O2 O 0.20880(12) 0.52109(10) 0.97895(8) 0.0312(2) Uani 1 1 d .
N1 N 0.07590(12) 0.35549(12) 0.76117(10) 0.0276(2) Uani 1 1 d .
N2 N -0.01121(14) 0.33586(14) 0.63081(11) 0.0357(3) Uani 1 1 d .
N3 N -0.02714(16) 0.19506(14) 0.58173(11) 0.0395(3) Uani 1 1 d .
C1 C 0.69413(19) 0.70224(19) 0.55938(15) 0.0424(3) Uani 1 1 d .
H1A H 0.6468 0.7402 0.4792 0.064 Uiso 0.50 1 calc PR
H1B H 0.7534 0.6150 0.5314 0.064 Uiso 0.50 1 calc PR
H1C H 0.7724 0.7792 0.6218 0.064 Uiso 0.50 1 calc PR
H1D H 0.8016 0.6827 0.6091 0.064 Uiso 0.50 1 calc PR
H1E H 0.6950 0.8080 0.5568 0.064 Uiso 0.50 1 calc PR
H1F H 0.6760 0.6437 0.4665 0.064 Uiso 0.50 1 calc PR
C2 C 0.55542(16) 0.65958(14) 0.62971(12) 0.0314(3) Uani 1 1 d .
C3 C 0.58585(15) 0.57562(15) 0.72997(13) 0.0319(3) Uani 1 1 d .
H3 H 0.6943 0.5443 0.7527 0.038 Uiso 1 1 calc R
C4 C 0.46038(14) 0.53718(14) 0.79696(12) 0.0289(2) Uani 1 1 d .
H4 H 0.4822 0.4809 0.8659 0.035 Uiso 1 1 calc R
C5 C 0.30127(14) 0.58271(13) 0.76122(11) 0.0249(2) Uani 1 1 d .
C6 C 0.11816(15) 0.22244(14) 0.79312(12) 0.0280(2) Uani 1 1 d .
C7 C 0.20873(16) 0.20340(14) 0.92749(12) 0.0305(2) Uani 1 1 d .
H7A H 0.1520 0.2549 0.9996 0.037 Uiso 1 1 calc R
H7B H 0.3238 0.2516 0.9427 0.037 Uiso 1 1 calc R
C8 C 0.21815(17) 0.04179(14) 0.94045(13) 0.0315(3) Uani 1 1 d .
H8A H 0.1041 -0.0096 0.9193 0.038 Uiso 1 1 calc R
H8B H 0.2840 -0.0086 0.8746 0.038 Uiso 1 1 calc R
C9 C 0.29978(17) 0.03315(14) 1.08390(13) 0.0328(3) Uani 1 1 d .
H9A H 0.2347 0.0865 1.1489 0.039 Uiso 1 1 calc R
H9B H 0.4137 0.0845 1.1036 0.039 Uiso 1 1 calc R
C10 C 0.3118(2) -0.12483(15) 1.10666(15) 0.0384(3) Uani 1 1 d .
H10A H 0.1978 -0.1761 1.0884 0.046 Uiso 1 1 calc R
H10B H 0.3759 -0.1788 1.0413 0.046 Uiso 1 1 calc R
C11 C 0.3956(2) -0.1306(2) 1.25019(17) 0.0504(4) Uani 1 1 d .
H11A H 0.5112 -0.0864 1.2667 0.076 Uiso 1 1 calc R
H11B H 0.3952 -0.2341 1.2607 0.076 Uiso 1 1 calc R
H11C H 0.3344 -0.0752 1.3156 0.076 Uiso 1 1 calc R
C12 C 0.39523(17) 0.70351(16) 0.59659(13) 0.0344(3) Uani 1 1 d .
H12 H 0.3735 0.7609 0.5286 0.041 Uiso 1 1 calc R
C13 C 0.26709(15) 0.66510(15) 0.66100(12) 0.0307(2) Uani 1 1 d .
H13 H 0.1580 0.6946 0.6370 0.037 Uiso 1 1 calc R
C14 C 0.04986(17) 0.12211(16) 0.67732(13) 0.0358(3) Uani 1 1 d .
H14 H 0.0549 0.0178 0.6648 0.043 Uiso 1 1 calc R

loop_
_atom_site_aniso_label
_atom_site_aniso_U_11
_atom_site_aniso_U_22
_atom_site_aniso_U_33
_atom_site_aniso_U_23
_atom_site_aniso_U_13
_atom_site_aniso_U_12
S1 0.02508(15) 0.02933(16) 0.02297(15) 0.00681(11) 0.00391(10) 0.00408(11)
O1 0.0289(4) 0.0411(5) 0.0398(5) 0.0138(4) 0.0100(4) 0.0115(4)
O2 0.0380(5) 0.0330(5) 0.0221(4) 0.0062(3) 0.0033(3) 0.0020(4)
N1 0.0264(5) 0.0320(5) 0.0228(4) 0.0064(4) -0.0008(3) -0.0007(4)
N2 0.0346(5) 0.0444(6) 0.0248(5) 0.0096(4) -0.0047(4) -0.0038(5)
N3 0.0417(6) 0.0448(7) 0.0269(5) 0.0052(5) -0.0031(4) -0.0054(5)
C1 0.0390(7) 0.0531(9) 0.0344(7) 0.0053(6) 0.0130(5) -0.0081(6)
C2 0.0310(6) 0.0351(6) 0.0252(5) 0.0006(5) 0.0057(4) -0.0042(5)
C3 0.0235(5) 0.0385(7) 0.0319(6) 0.0050(5) 0.0027(4) 0.0022(5)
C4 0.0253(5) 0.0335(6) 0.0273(5) 0.0079(4) 0.0010(4) 0.0034(4)
C5 0.0237(5) 0.0285(5) 0.0220(5) 0.0053(4) 0.0026(4) 0.0022(4)
C6 0.0263(5) 0.0322(6) 0.0252(5) 0.0060(4) 0.0036(4) 0.0021(4)
C7 0.0343(6) 0.0303(6) 0.0254(5) 0.0057(4) 0.0001(4) 0.0055(5)
C8 0.0363(6) 0.0287(6) 0.0291(6) 0.0058(4) 0.0044(5) 0.0036(5)
C9 0.0389(6) 0.0295(6) 0.0299(6) 0.0077(5) 0.0033(5) 0.0048(5)
C10 0.0473(8) 0.0309(6) 0.0404(7) 0.0115(5) 0.0117(6) 0.0058(5)
C11 0.0658(10) 0.0493(9) 0.0457(8) 0.0252(7) 0.0150(7) 0.0189(8)
C12 0.0365(6) 0.0415(7) 0.0270(6) 0.0131(5) 0.0045(5) 0.0011(5)
C13 0.0284(5) 0.0374(6) 0.0278(6) 0.0117(5) 0.0024(4) 0.0061(5)
C14 0.0389(7) 0.0363(7) 0.0288(6) 0.0034(5) 0.0014(5) -0.0004(5)

loop_
_atom_type_symbol
_atom_type_description
_atom_type_scat_dispersion_real
_atom_type_scat_dispersion_imag
_atom_type_scat_source
C C 0.0033 0.0016 'International Tables Vol C Tables 4.2.6.8 and 6.1.1.4'
H H 0.0000 0.0000 'International Tables Vol C Tables 4.2.6.8 and 6.1.1.4'
N N 0.0061 0.0033 'International Tables Vol C Tables 4.2.6.8 and 6.1.1.4'
O O 0.0106 0.0060 'International Tables Vol C Tables 4.2.6.8 and 6.1.1.4'
S S 0.1246 0.1234 'International Tables Vol C Tables 4.2.6.8 and 6.1.1.4'

loop_
_geom_angle_atom_site_label_1
_geom_angle_atom_site_label_2
_geom_angle_atom_site_label_3
_geom_angle
O1 S1 O2 121.55(6)
O1 S1 N1 106.13(6)
O2 S1 N1 104.39(5)
O1 S1 C5 109.34(6)
O2 S1 C5 110.41(6)
N1 S1 C5 103.25(5)
N2 N1 C6 111.29(10)
N2 N1 S1 117.05(8)
C6 N1 S1 130.66(8)
N3 N2 N1 106.65(10)
N2 N3 C14 109.51(11)
C2 C1 H1A 109.5
C2 C1 H1B 109.5
H1A C1 H1B 109.5
C2 C1 H1C 109.5
H1A C1 H1C 109.5
H1B C1 H1C 109.5
C2 C1 H1D 109.5
H1A C1 H1D 141.1
H1B C1 H1D 56.3
H1C C1 H1D 56.3
C2 C1 H1E 109.5
H1A C1 H1E 56.3
H1B C1 H1E 141.1
H1C C1 H1E 56.3
H1D C1 H1E 109.5
C2 C1 H1F 109.5
H1A C1 H1F 56.3
H1B C1 H1F 56.3
H1C C1 H1F 141.1
H1D C1 H1F 109.5
H1E C1 H1F 109.5
C12 C2 C3 118.85(11)
C12 C2 C1 120.87(12)
C3 C2 C1 120.28(12)
C4 C3 C2 121.04(11)
C4 C3 H3 119.5
C2 C3 H3 119.5
C3 C4 C5 118.68(11)
C3 C4 H4 120.7
C5 C4 H4 120.7
C13 C5 C4 121.50(11)
C13 C5 S1 119.36(9)
C4 C5 S1 119.14(9)
C14 C6 N1 102.78(11)
C14 C6 C7 131.93(12)
N1 C6 C7 125.20(11)
C6 C7 C8 113.85(10)
C6 C7 H7A 108.8
C8 C7 H7A 108.8
C6 C7 H7B 108.8
C8 C7 H7B 108.8
H7A C7 H7B 107.7
C9 C8 C7 110.20(10)
C9 C8 H8A 109.6
C7 C8 H8A 109.6
C9 C8 H8B 109.6
C7 C8 H8B 109.6
H8A C8 H8B 108.1
C8 C9 C10 113.76(11)
C8 C9 H9A 108.8
C10 C9 H9A 108.8
C8 C9 H9B 108.8
C10 C9 H9B 108.8
H9A C9 H9B 107.7
C11 C10 C9 112.78(12)
C11 C10 H10A 109.0
C9 C10 H10A 109.0
C11 C10 H10B 109.0
C9 C10 H10B 109.0
H10A C10 H10B 107.8
C10 C11 H11A 109.5
C10 C11 H11B 109.5
H11A C11 H11B 109.5
C10 C11 H11C 109.5
H11A C11 H11C 109.5
H11B C11 H11C 109.5
C13 C12 C2 121.24(12)
C13 C12 H12 119.4
C2 C12 H12 119.4
C12 C13 C5 118.68(11)
C12 C13 H13 120.7
C5 C13 H13 120.7
C6 C14 N3 109.75(12)
C6 C14 H14 125.1
N3 C14 H14 125.1

loop_
_geom_bond_atom_site_label_1
_geom_bond_atom_site_label_2
_geom_bond_distance
S1 O1 1.4221(9)
S1 O2 1.4250(9)
S1 N1 1.7117(11)
S1 C5 1.7438(12)
N1 N2 1.3740(13)
N1 C6 1.3750(16)
N2 N3 1.2903(18)
N3 C14 1.3752(18)
C1 C2 1.5065(18)
C1 H1A 0.9800
C1 H1B 0.9800
C1 H1C 0.9800
C1 H1D 0.9800
C1 H1E 0.9800
C1 H1F 0.9800
C2 C12 1.3938(19)
C2 C3 1.3951(19)
C3 C4 1.3848(17)
C3 H3 0.9500
C4 C5 1.3958(16)
C4 H4 0.9500
C5 C13 1.3875(16)
C6 C14 1.3679(17)
C6 C7 1.4922(16)
C7 C8 1.5257(17)
C7 H7A 0.9900
C7 H7B 0.9900
C8 C9 1.5230(17)
C8 H8A 0.9900
C8 H8B 0.9900
C9 C10 1.5238(18)
C9 H9A 0.9900
C9 H9B 0.9900
C10 C11 1.522(2)
C10 H10A 0.9900
C10 H10B 0.9900
C11 H11A 0.9800
C11 H11B 0.9800
C11 H11C 0.9800
C12 C13 1.3852(18)
C12 H12 0.9500
C13 H13 0.9500
C14 H14 0.9500

loop_
_geom_torsion_atom_site_label_1
_geom_torsion_atom_site_label_2
_geom_torsion_atom_site_label_3
_geom_torsion_atom_site_label_4
_geom_torsion
O1 S1 N1 N2 43.77(10)
O2 S1 N1 N2 173.31(9)
C5 S1 N1 N2 -71.20(10)
O1 S1 N1 C6 -148.76(11)
O2 S1 N1 C6 -19.22(12)
C5 S1 N1 C6 96.26(12)
C6 N1 N2 N3 1.17(14)
S1 N1 N2 N3 171.00(9)
N1 N2 N3 C14 -0.69(15)
C12 C2 C3 C4 -0.61(19)
C1 C2 C3 C4 179.09(12)
C2 C3 C4 C5 0.72(19)
C3 C4 C5 C13 -0.11(18)
C3 C4 C5 S1 179.52(9)
O1 S1 C5 C13 -14.08(12)
O2 S1 C5 C13 -150.33(10)
N1 S1 C5 C13 98.57(11)
O1 S1 C5 C4 166.28(9)
O2 S1 C5 C4 30.04(11)
N1 S1 C5 C4 -81.06(10)
N2 N1 C6 C14 -1.13(14)
S1 N1 C6 C14 -169.16(10)
N2 N1 C6 C7 -178.17(11)
S1 N1 C6 C7 13.80(18)
C14 C6 C7 C8 -4.0(2)
N1 C6 C7 C8 172.15(11)
C6 C7 C8 C9 -175.41(10)
C7 C8 C9 C10 179.05(11)
C8 C9 C10 C11 179.31(12)
C3 C2 C12 C13 -0.1(2)
C1 C2 C12 C13 -179.83(13)
C2 C12 C13 C5 0.7(2)
C4 C5 C13 C12 -0.60(19)
S1 C5 C13 C12 179.77(10)
N1 C6 C14 N3 0.69(15)
C7 C6 C14 N3 177.43(13)
N2 N3 C14 C6 0.00(16)
